data_7219571
loop_
_publ_author_name
'Tripathi, Sarita'
'Anantharaman, Ganapathi'

_publ_section_title
;
 Architectures varying from discrete molecular units to 2-dimensional
 coordination polymers and photoluminescence behavior of zinc and cadmium
 comprising an anionic zwitterion of rigid
 4,5-dicarboxy-1,3-dimethyl-1H-imidazolium iodide
;
_journal_issue 13
_journal_name_full CrystEngComm
_journal_page_first 2754
_journal_paper_doi 10.1039/C4CE02215G
_journal_volume 17
_journal_year 2015
_chemical_formula_moiety 'C14 H14 Cd N4 O8'
_chemical_formula_sum 'C14 H14 Cd N4 O8'
_chemical_formula_weight 478.69
_chemical_name_common 'Cd DDII'
_chemical_name_systematic
;
 ?
;
_space_group_IT_number 15
_symmetry_cell_setting monoclinic
_symmetry_space_group_name_Hall '-C 2yc'
_symmetry_space_group_name_H-M 'C 1 2/c 1'
_atom_sites_solution_hydrogens geom
_atom_sites_solution_primary direct
_atom_sites_solution_secondary difmap
_audit_creation_method SHELXL-97
_audit_update_record
;
2015-01-30 deposited with the CCDC.
2015-02-13 downloaded from the CCDC.
;
_cell_angle_alpha 90.00
_cell_angle_beta 91.947(2)
_cell_angle_gamma 90.00
_cell_formula_units_Z 4
_cell_length_a 8.8373(8)
_cell_length_b 13.3995(8)
_cell_length_c 13.4110(10)
_cell_measurement_reflns_used 2369
_cell_measurement_temperature 293(2)
_cell_measurement_theta_max 27.86
_cell_measurement_theta_min 2.76
_cell_volume 1587.2(2)
_computing_structure_refinement 'SHELXL-97 (Sheldrick, 1997)'
_computing_structure_solution 'SHELXS-97 (Sheldrick, 1990)'
_diffrn_ambient_temperature 293(2)
_diffrn_measured_fraction_theta_full 0.981
_diffrn_measured_fraction_theta_max 0.981
_diffrn_measurement_device_type 'CCD area detector'
_diffrn_measurement_method 'phi and omega scans'
_diffrn_radiation_monochromator graphite
_diffrn_radiation_source 'fine-focus sealed tube'
_diffrn_radiation_type MoK\a
_diffrn_radiation_wavelength 0.71073
_diffrn_reflns_av_R_equivalents 0.0311
_diffrn_reflns_av_sigmaI/netI 0.0340
_diffrn_reflns_limit_h_max 10
_diffrn_reflns_limit_h_min -10
_diffrn_reflns_limit_k_max 16
_diffrn_reflns_limit_k_min -14
_diffrn_reflns_limit_l_max 16
_diffrn_reflns_limit_l_min -14
_diffrn_reflns_number 4288
_diffrn_reflns_theta_full 26.00
_diffrn_reflns_theta_max 26.00
_diffrn_reflns_theta_min 2.76
_exptl_absorpt_coefficient_mu 1.434
_exptl_absorpt_correction_type none
_exptl_crystal_colour WHITE
_exptl_crystal_density_diffrn 2.003
_exptl_crystal_density_method 'not measured'
_exptl_crystal_description NEEDLES
_exptl_crystal_F_000 952
_exptl_crystal_size_max 0.18
_exptl_crystal_size_mid 0.16
_exptl_crystal_size_min 0.15
_refine_diff_density_max 1.005
_refine_diff_density_min -0.606
_refine_diff_density_rms 0.168
_refine_ls_extinction_method none
_refine_ls_goodness_of_fit_ref 1.252
_refine_ls_hydrogen_treatment mixed
_refine_ls_matrix_type full
_refine_ls_number_parameters 125
_refine_ls_number_reflns 1532
_refine_ls_number_restraints 6
_refine_ls_restrained_S_all 1.250
_refine_ls_R_factor_all 0.0366
_refine_ls_R_factor_gt 0.0316
_refine_ls_shift/su_max 0.001
_refine_ls_shift/su_mean 0.000
_refine_ls_structure_factor_coef Fsqd
_refine_ls_weighting_details 'calc w=1/[\s^2^(Fo^2^)+(0.0421P)^2^+13.2433P] where P=(Fo^2^+2Fc^2^)/3'
_refine_ls_weighting_scheme calc
_refine_ls_wR_factor_gt 0.0752
_refine_ls_wR_factor_ref 0.1078
_reflns_number_gt 1431
_reflns_number_total 1532
_reflns_threshold_expression >2sigma(I)
_cod_data_source_file c4ce02215g1.cif
_cod_data_source_block 12augc
_cod_depositor_comments
;
The following automatic conversions were performed:

'_symmetry_cell_setting' value 'MONOCLINIC' changed to 'monoclinic'
according to
/usr/data/users/saulius/crontab/automatic-downloads/rss-feeds/RSC/lib/dictionaries/cif_core.dic
dictionary named 'cif_core.dic' version 2.4.2 from 2011-04-26.

Automatic conversion script
Id: cif_fix_values 3008 2015-01-20 13:52:24Z robertas 

 Adding full bibliography for 7219566--7219571.cif.
;
_cod_original_sg_symbol_H-M C2/c
_cod_database_code 7219571

loop_
_symmetry_equiv_pos_as_xyz
'x, y, z'
'-x, y, -z+1/2'
'x+1/2, y+1/2, z'
'-x+1/2, y+1/2, -z+1/2'
'-x, -y, -z'
'x, -y, z-1/2'
'-x+1/2, -y+1/2, -z'
'x+1/2, -y+1/2, z-1/2'

loop_
_atom_site_label
_atom_site_type_symbol
_atom_site_fract_x
_atom_site_fract_y
_atom_site_fract_z
_atom_site_U_iso_or_equiv
_atom_site_adp_type
_atom_site_occupancy
_atom_site_symmetry_multiplicity
_atom_site_calc_flag
_atom_site_refinement_flags
C2 C 0.8117(5) 0.0689(4) 0.0478(3) 0.0147(9) Uani 1 1 d .
C3 C 0.7337(5) -0.0185(3) 0.0508(3) 0.0127(9) Uani 1 1 d .
C6 C 0.6429(6) -0.1469(4) -0.0763(4) 0.0170(10) Uani 1 1 d .
H3A H 0.5430 -0.1283 -0.0997 0.025 Uiso 1 1 calc R
H3B H 0.6359 -0.1919 -0.0209 0.025 Uiso 1 1 calc R
H3C H 0.6950 -0.1790 -0.1291 0.025 Uiso 1 1 calc R
C1 C 0.7949(5) 0.0055(3) -0.1053(4) 0.0153(10) Uani 1 1 d .
H4 H 0.8038 -0.0031 -0.1736 0.018 Uiso 1 1 calc R
C7 C 0.9225(5) 0.1670(4) -0.1001(3) 0.0166(10) Uani 1 1 d .
H5A H 1.0301 0.1620 -0.0888 0.025 Uiso 1 1 calc R
H5B H 0.8870 0.2284 -0.0723 0.025 Uiso 1 1 calc R
H5C H 0.8991 0.1659 -0.1706 0.025 Uiso 1 1 calc R
C4 C 0.8572(5) 0.1387(3) 0.1313(3) 0.0135(9) Uani 1 1 d .
Cd1 Cd 1.0000 0.29624(3) 0.2500 0.01423(19) Uani 1 2 d S
N1 N 0.8477(4) 0.0821(3) -0.0521(3) 0.0139(8) Uani 1 1 d .
N2 N 0.7271(4) -0.0568(3) -0.0441(3) 0.0139(8) Uani 1 1 d .
O1 O 0.9462(4) 0.2086(2) 0.1103(3) 0.0201(8) Uani 1 1 d .
O2 O 0.8016(4) 0.1220(3) 0.2134(3) 0.0249(8) Uani 1 1 d .
O3 O 0.7298(4) -0.1319(3) 0.1887(3) 0.0196(8) Uani 1 1 d .
O4 O 0.5138(4) -0.0666(3) 0.1313(3) 0.0218(8) Uani 1 1 d .
C5 C 0.6537(5) -0.0751(3) 0.1321(3) 0.0119(9) Uani 1 1 d U

loop_
_atom_site_aniso_label
_atom_site_aniso_U_11
_atom_site_aniso_U_22
_atom_site_aniso_U_33
_atom_site_aniso_U_23
_atom_site_aniso_U_13
_atom_site_aniso_U_12
C2 0.016(2) 0.017(2) 0.011(2) -0.0001(18) 0.0041(18) 0.0022(19)
C3 0.018(2) 0.014(2) 0.006(2) -0.0003(17) 0.0031(17) 0.0015(18)
C6 0.024(2) 0.015(2) 0.011(2) -0.0045(18) 0.0017(18) -0.008(2)
C1 0.016(2) 0.014(2) 0.015(2) -0.0042(18) -0.0043(18) -0.0026(18)
C7 0.021(2) 0.019(2) 0.010(2) -0.0008(19) 0.0026(18) -0.011(2)
C4 0.017(2) 0.010(2) 0.013(2) -0.0022(17) -0.0030(18) 0.0059(18)
Cd1 0.0169(3) 0.0150(3) 0.0109(3) 0.000 0.00194(18) 0.000
N1 0.0155(19) 0.014(2) 0.0121(19) 0.0040(15) 0.0006(15) 0.0012(15)
N2 0.0182(19) 0.015(2) 0.0084(18) 0.0009(15) 0.0053(15) -0.0021(16)
O1 0.0285(19) 0.0201(19) 0.0115(17) -0.0024(13) 0.0000(14) -0.0074(15)
O2 0.035(2) 0.0207(19) 0.0191(19) -0.0007(15) 0.0043(15) 0.0001(16)
O3 0.0196(17) 0.0182(18) 0.0212(18) 0.0036(14) 0.0021(14) 0.0008(14)
O4 0.0190(18) 0.0225(19) 0.0242(19) 0.0062(15) 0.0052(14) 0.0007(15)
C5 0.020(2) 0.013(2) 0.0032(19) -0.0018(16) 0.0052(17) 0.0001(18)

loop_
_atom_type_symbol
_atom_type_description
_atom_type_scat_dispersion_real
_atom_type_scat_dispersion_imag
_atom_type_scat_source
C C 0.0033 0.0016 'International Tables Vol C Tables 4.2.6.8 and 6.1.1.4'
H H 0.0000 0.0000 'International Tables Vol C Tables 4.2.6.8 and 6.1.1.4'
N N 0.0061 0.0033 'International Tables Vol C Tables 4.2.6.8 and 6.1.1.4'
O O 0.0106 0.0060 'International Tables Vol C Tables 4.2.6.8 and 6.1.1.4'
Cd Cd -0.8075 1.2024 'International Tables Vol C Tables 4.2.6.8 and 6.1.1.4'

loop_
_geom_angle_atom_site_label_1
_geom_angle_atom_site_label_2
_geom_angle_atom_site_label_3
_geom_angle
_geom_angle_site_symmetry_1
_geom_angle_site_symmetry_3
C3 C2 N1 105.6(4) . .
C3 C2 C4 129.5(4) . .
N1 C2 C4 124.8(4) . .
C2 C3 N2 107.5(4) . .
C2 C3 C5 134.3(4) . .
N2 C3 C5 118.2(4) . .
N1 C1 N2 108.2(4) . .
O2 C4 O1 126.9(4) . .
O2 C4 C2 116.4(4) . .
O1 C4 C2 116.7(4) . .
O1 Cd1 O1 117.04(18) . 2_755
O1 Cd1 O3 94.65(12) . 3
O1 Cd1 O3 109.58(13) 2_755 3
O1 Cd1 O3 109.58(13) . 4_655
O1 Cd1 O3 94.65(12) 2_755 4_655
O3 Cd1 O3 133.04(16) 3 4_655
O1 Cd1 O4 82.13(12) . 3
O1 Cd1 O4 157.57(13) 2_755 3
O3 Cd1 O4 54.28(11) 3 3
O3 Cd1 O4 89.02(11) 4_655 3
O1 Cd1 O4 157.57(13) . 4_655
O1 Cd1 O4 82.13(12) 2_755 4_655
O3 Cd1 O4 89.02(11) 3 4_655
O3 Cd1 O4 54.28(11) 4_655 4_655
O4 Cd1 O4 82.13(17) 3 4_655
O1 Cd1 C5 86.71(13) . 3
O1 Cd1 C5 135.76(13) 2_755 3
O3 Cd1 C5 27.32(13) 3 3
O3 Cd1 C5 112.68(12) 4_655 3
O4 Cd1 C5 27.04(13) 3 3
O4 Cd1 C5 86.51(12) 4_655 3
O1 Cd1 C5 135.76(13) . 4_655
O1 Cd1 C5 86.71(12) 2_755 4_655
O3 Cd1 C5 112.68(12) 3 4_655
O3 Cd1 C5 27.32(13) 4_655 4_655
O4 Cd1 C5 86.51(12) 3 4_655
O4 Cd1 C5 27.04(13) 4_655 4_655
C5 Cd1 C5 101.74(18) 3 4_655
C1 N1 C2 109.3(4) . .
C1 N1 C7 121.1(4) . .
C2 N1 C7 129.5(4) . .
C1 N2 C3 109.4(4) . .
C1 N2 C6 124.6(4) . .
C3 N2 C6 125.7(4) . .
C4 O1 Cd1 108.5(3) . .
C5 O3 Cd1 90.5(3) . 3_445
C5 O4 Cd1 89.8(3) . 3_445
O4 C5 O3 125.1(4) . .
O4 C5 C3 115.7(4) . .
O3 C5 C3 118.9(4) . .
O4 C5 Cd1 63.2(2) . 3_445
O3 C5 Cd1 62.2(2) . 3_445
C3 C5 Cd1 168.9(3) . 3_445

loop_
_geom_bond_atom_site_label_1
_geom_bond_atom_site_label_2
_geom_bond_distance
_geom_bond_site_symmetry_2
C2 C3 1.360(7) .
C2 N1 1.398(6) .
C2 C4 1.503(6) .
C3 N2 1.372(6) .
C3 C5 1.522(6) .
C6 N2 1.475(6) .
C1 N1 1.326(6) .
C1 N2 1.328(6) .
C7 N1 1.475(6) .
C4 O2 1.241(6) .
C4 O1 1.261(6) .
Cd1 O1 2.248(3) .
Cd1 O1 2.248(3) 2_755
Cd1 O3 2.417(3) 3
Cd1 O3 2.417(3) 4_655
Cd1 O4 2.438(3) 3
Cd1 O4 2.438(3) 4_655
Cd1 C5 2.732(4) 3
Cd1 C5 2.732(4) 4_655
O3 C5 1.254(6) .
O3 Cd1 2.417(3) 3_445
O4 C5 1.242(6) .
O4 Cd1 2.438(3) 3_445
C5 Cd1 2.732(4) 3_445
